data_7057995
loop_
_publ_author_name
'Higashino, Toshiki'
'Ueda, Akira'
'Mori, Hatsumi'

_publ_section_title
;
 Di- and tetramethoxy benzothienobenzothiophenes: substitution position
 effects on the intermolecular interactions, crystal packing and
 transistor properties
;
_journal_issue 2
_journal_name_full 'New Journal of Chemistry'
_journal_page_first 884
_journal_paper_doi 10.1039/C8NJ04251A
_journal_volume 43
_journal_year 2019
_chemical_formula_moiety 'C18 H16 O4 S3'
_chemical_formula_sum 'C18 H16 O4 S3'
_chemical_formula_weight 392.50
_space_group_IT_number 2
_space_group_name_Hall '-P 1'
_space_group_name_H-M_alt 'P -1'
_symmetry_cell_setting triclinic
_symmetry_Int_Tables_number 2
_symmetry_space_group_name_Hall '-P 1'
_symmetry_space_group_name_H-M 'P -1'
_atom_sites_solution_hydrogens geom
_atom_sites_solution_primary direct
_atom_sites_solution_secondary difmap
_audit_update_record
;
2017-03-24 deposited with the CCDC.
2018-11-29 downloaded from the CCDC.
;
_cell_angle_alpha 95.972(5)
_cell_angle_beta 95.420(6)
_cell_angle_gamma 90.091(6)
_cell_formula_units_Z 4
_cell_length_a 8.573(3)
_cell_length_b 11.488(4)
_cell_length_c 18.172(7)
_cell_measurement_reflns_used 3566
_cell_measurement_temperature 293
_cell_measurement_theta_max 27.46
_cell_measurement_theta_min 3.03
_cell_volume 1771.9(11)
_computing_cell_refinement CrystalClear
_computing_data_collection 'CrystalClear (Rigaku Inc., 2008)'
_computing_data_reduction CrystalClear
_computing_molecular_graphics 'CrystalStructure 4.0'
_computing_publication_material 'CrystalStructure 4.0 (Rigaku, 2010)'
_computing_structure_refinement 'SHELXL97 (Sheldrick, 2008)'
_computing_structure_solution 'Il Milione (Burla, et al., 2007)'
_diffrn_ambient_temperature 293
_diffrn_detector_area_resol_mean 7.314
_diffrn_measured_fraction_theta_full 0.972
_diffrn_measured_fraction_theta_max 0.972
_diffrn_measurement_device_type 'Rigaku Mercury70'
_diffrn_measurement_method \w
_diffrn_radiation_type 'Mo K\a'
_diffrn_radiation_wavelength 0.71075
_diffrn_reflns_av_R_equivalents 0.0564
_diffrn_reflns_limit_h_max 9
_diffrn_reflns_limit_h_min -10
_diffrn_reflns_limit_k_max 11
_diffrn_reflns_limit_k_min -13
_diffrn_reflns_limit_l_max 21
_diffrn_reflns_limit_l_min -21
_diffrn_reflns_number 11249
_diffrn_reflns_theta_full 25.00
_diffrn_reflns_theta_max 25.00
_diffrn_standards_number 0
_exptl_absorpt_coefficient_mu 0.438
_exptl_absorpt_correction_type none
_exptl_crystal_colour orange
_exptl_crystal_density_diffrn 1.471
_exptl_crystal_density_method 'not measured'
_exptl_crystal_description rod
_exptl_crystal_F_000 816.00
_exptl_crystal_size_max 0.15
_exptl_crystal_size_mid 0.12
_exptl_crystal_size_min 0.085
_refine_diff_density_max 0.480
_refine_diff_density_min -0.410
_refine_ls_extinction_method none
_refine_ls_goodness_of_fit_ref 1.052
_refine_ls_hydrogen_treatment constr
_refine_ls_number_parameters 461
_refine_ls_number_reflns 6067
_refine_ls_number_restraints 0
_refine_ls_R_factor_gt 0.0660
_refine_ls_shift/su_max 0.000
_refine_ls_structure_factor_coef Fsqd
_refine_ls_weighting_details 'w = 1/[\s^2^(Fo^2^)+(0.0833P)^2^+0.6059P] where P=(Fo^2^+2Fc^2^)/3'
_refine_ls_weighting_scheme calc
_refine_ls_wR_factor_ref 0.1977
_reflns_number_gt 3553
_reflns_number_total 6068
_reflns_threshold_expression F^2^>2.0\s(F^2^)
_cod_data_source_file c8nj04251a2.cif
_cod_data_source_block dithiin_7
_cod_depositor_comments
;
The following automatic conversions were performed:

'_atom_site_refinement_flags' value 'pdu' changed to 'PDU' according
to
/home/data/users/saulius/crontab/automatic-downloads/rss-feeds/RSC/lib/dictionaries/cif_core.dic
dictionary named 'cif_core.dic' version 2.4.2 from 2011-04-26 (2
times).

Automatic conversion script
Id: cif_fix_values 4973 2017-02-22 13:04:09Z antanas 

 Adding full bibliography for 7057995--7057996.cif.
;
_cod_database_code 7057995

loop_
_symmetry_equiv_pos_site_id
_symmetry_equiv_pos_as_xyz
1 +X,+Y,+Z
2 -X,-Y,-Z

loop_
_atom_site_label
_atom_site_type_symbol
_atom_site_fract_x
_atom_site_fract_y
_atom_site_fract_z
_atom_site_U_iso_or_equiv
_atom_site_adp_type
_atom_site_occupancy
_atom_site_symmetry_multiplicity
_atom_site_calc_flag
_atom_site_refinement_flags
_atom_site_disorder_assembly
_atom_site_disorder_group
S1 S 0.52689(15) 0.16025(12) 0.12642(7) 0.0441(4) Uani 1.0 2 d . . .
S2 S 0.99866(15) 0.11327(13) 0.07115(7) 0.0450(4) Uani 1.0 2 d . . .
S3 S 1.07255(16) 0.22097(13) 0.16597(8) 0.0512(4) Uani 1.0 2 d . . .
S4 S 0.93489(17) 0.44055(13) 0.39900(8) 0.0532(4) Uani 1.0 2 d . . .
S5 S 0.47683(19) 0.33834(13) 0.29958(8) 0.0580(5) Uani 1.0 2 d . . .
S6 S 0.38533(17) 0.40779(13) 0.39590(9) 0.0556(5) Uani 1.0 2 d . . .
O1 O 0.3209(4) 0.1713(4) -0.1529(2) 0.0561(11) Uani 1.0 2 d . . .
O2 O 0.5947(4) 0.1321(4) -0.19230(19) 0.0521(10) Uani 1.0 2 d . . .
O3 O 1.0174(4) 0.0878(4) 0.42603(19) 0.0542(11) Uani 1.0 2 d . . .
O4 O 0.7259(5) 0.0332(4) 0.3947(2) 0.0538(10) Uani 1.0 2 d . . .
O5 O 1.1053(6) 0.5724(4) 0.1523(3) 0.0755(14) Uani 1.0 2 d . . .
O6 O 0.8297(8) 0.5214(5) 0.0857(3) 0.0892(17) Uani 1.0 2 d . . .
O7 O 0.5223(5) 0.2532(4) 0.6518(2) 0.0550(10) Uani 1.0 2 d . . .
O8 O 0.8091(4) 0.2226(4) 0.6311(2) 0.0553(11) Uani 1.0 2 d . . .
C1 C 0.5334(6) 0.1570(4) 0.0306(3) 0.0388(12) Uani 1.0 2 d . . .
C2 C 0.4051(6) 0.1679(5) -0.0220(3) 0.0432(13) Uani 1.0 2 d . . .
C3 C 0.4312(6) 0.1613(5) -0.0961(3) 0.0416(12) Uani 1.0 2 d . . .
C4 C 0.5852(6) 0.1427(5) -0.1172(3) 0.0412(12) Uani 1.0 2 d . . .
C5 C 0.7103(6) 0.1349(5) -0.0653(3) 0.0440(13) Uani 1.0 2 d . . .
C6 C 0.6845(6) 0.1425(4) 0.0104(3) 0.0378(12) Uani 1.0 2 d . . .
C7 C 0.7965(6) 0.1348(5) 0.0740(3) 0.0394(12) Uani 1.0 2 d . . .
C8 C 0.7295(6) 0.1407(5) 0.1401(3) 0.0370(12) Uani 1.0 2 d . . .
C9 C 0.8082(6) 0.1279(5) 0.2132(3) 0.0407(12) Uani 1.0 2 d . . .
C10 C 0.7260(6) 0.0851(5) 0.2681(3) 0.0414(13) Uani 1.0 2 d . . .
C11 C 0.7978(6) 0.0741(5) 0.3389(3) 0.0422(13) Uani 1.0 2 d . . .
C12 C 0.9562(6) 0.1032(5) 0.3545(3) 0.0436(13) Uani 1.0 2 d . . .
C13 C 1.0399(6) 0.1430(5) 0.3016(3) 0.0437(13) Uani 1.0 2 d . . .
C14 C 0.9669(6) 0.1559(5) 0.2304(3) 0.0417(13) Uani 1.0 2 d . . .
C15 C 0.1625(6) 0.1827(6) -0.1363(4) 0.0609(17) Uani 1.0 2 d . . .
C16 C 0.7406(7) 0.0985(7) -0.2173(3) 0.0684(19) Uani 1.0 2 d . . .
C17 C 1.1822(7) 0.0924(7) 0.4408(4) 0.074(2) Uani 1.0 2 d . . .
C18 C 0.5593(7) 0.0321(6) 0.3890(4) 0.0622(17) Uani 1.0 2 d . . .
C19 C 0.9189(7) 0.4651(5) 0.3057(3) 0.0485(14) Uani 1.0 2 d . . .
C20 C 1.0366(8) 0.5109(5) 0.2689(3) 0.0546(15) Uani 1.0 2 d . . .
C21 C 1.0017(8) 0.5287(5) 0.1957(4) 0.0586(16) Uani 1.0 2 d . . .
C22 C 0.8527(9) 0.5001(5) 0.1589(4) 0.0599(17) Uani 1.0 2 d . . .
C23 C 0.7375(8) 0.4547(5) 0.1959(4) 0.0578(16) Uani 1.0 2 d . . .
C24 C 0.7689(7) 0.4361(5) 0.2708(3) 0.0521(15) Uani 1.0 2 d . . .
C25 C 0.6707(7) 0.3912(5) 0.3219(3) 0.0481(14) Uani 1.0 2 d . . .
C26 C 0.7453(6) 0.3876(5) 0.3918(3) 0.0431(13) Uani 1.0 2 d . . .
C27 C 0.6772(6) 0.3456(5) 0.4558(3) 0.0436(13) Uani 1.0 2 d . . .
C28 C 0.7778(6) 0.3005(5) 0.5118(3) 0.0441(13) Uani 1.0 2 d . . .
C29 C 0.7218(6) 0.2680(5) 0.5747(3) 0.0450(13) Uani 1.0 2 d . . .
C30 C 0.5617(6) 0.2803(5) 0.5850(3) 0.0447(13) Uani 1.0 2 d . . .
C31 C 0.4589(6) 0.3186(5) 0.5283(3) 0.0455(13) Uani 1.0 2 d . . .
C32 C 0.5176(6) 0.3493(5) 0.4639(3) 0.0442(13) Uani 1.0 2 d . . .
C33 C 1.2647(9) 0.5823(7) 0.1815(5) 0.092(3) Uani 1.0 2 d . . .
C34A C 0.6987(17) 0.4853(10) 0.0432(6) 0.115(6) Uani 0.765(16) 2 d PDU a 1
C34B C 0.873(5) 0.453(4) 0.031(2) 0.115(17) Uani 0.235(16) 2 d PDU a 2
C35 C 0.3655(7) 0.2697(6) 0.6681(4) 0.0664(18) Uani 1.0 2 d . . .
C36 C 0.9714(7) 0.2082(6) 0.6237(4) 0.0593(16) Uani 1.0 2 d . . .
H2 H 0.3048 0.1794 -0.0073 0.0519 Uiso 1.0 2 calc R . .
H5 H 0.8109 0.1247 -0.0798 0.0529 Uiso 1.0 2 calc R . .
H10 H 0.6212 0.0635 0.2569 0.0497 Uiso 1.0 2 calc R . .
H13 H 1.1457 0.1616 0.3128 0.0524 Uiso 1.0 2 calc R . .
H15A H 0.1518 0.2532 -0.1039 0.0731 Uiso 1.0 2 calc R . .
H15B H 0.1329 0.1166 -0.1123 0.0731 Uiso 1.0 2 calc R . .
H15C H 0.0958 0.1862 -0.1815 0.0731 Uiso 1.0 2 calc R . .
H16A H 0.7693 0.0239 -0.2011 0.0821 Uiso 1.0 2 calc R . .
H16B H 0.8190 0.1559 -0.1974 0.0821 Uiso 1.0 2 calc R . .
H16C H 0.7328 0.0928 -0.2707 0.0821 Uiso 1.0 2 calc R . .
H17A H 1.2205 0.1675 0.4314 0.0884 Uiso 1.0 2 calc R . .
H17B H 1.2278 0.0322 0.4092 0.0884 Uiso 1.0 2 calc R . .
H17C H 1.2104 0.0807 0.4919 0.0884 Uiso 1.0 2 calc R . .
H18A H 0.5197 -0.0161 0.3448 0.0747 Uiso 1.0 2 calc R . .
H18B H 0.5218 0.1104 0.3866 0.0747 Uiso 1.0 2 calc R . .
H18C H 0.5239 0.0012 0.4317 0.0747 Uiso 1.0 2 calc R . .
H20 H 1.1355 0.5288 0.2931 0.0656 Uiso 1.0 2 calc R . .
H23 H 0.6391 0.4365 0.1713 0.0693 Uiso 1.0 2 calc R . .
H28 H 0.8840 0.2929 0.5059 0.0529 Uiso 1.0 2 calc R . .
H31 H 0.3522 0.3236 0.5336 0.0546 Uiso 1.0 2 calc R . .
H33A H 1.3029 0.5065 0.1916 0.1103 Uiso 1.0 2 calc R . .
H33B H 1.2735 0.6341 0.2267 0.1103 Uiso 1.0 2 calc R . .
H33C H 1.3255 0.6130 0.1460 0.1103 Uiso 1.0 2 calc R . .
H34A H 0.6093 0.5195 0.0649 0.1378 Uiso 0.765(16) 2 calc R a 1
H34B H 0.6905 0.4016 0.0400 0.1378 Uiso 0.765(16) 2 calc R a 1
H34C H 0.7024 0.5092 -0.0057 0.1378 Uiso 0.765(16) 2 calc R a 1
H34D H 0.8080 0.3834 0.0244 0.1375 Uiso 0.235(16) 2 calc R a 2
H34E H 0.9801 0.4316 0.0421 0.1375 Uiso 0.235(16) 2 calc R a 2
H34F H 0.8622 0.4916 -0.0130 0.1375 Uiso 0.235(16) 2 calc R a 2
H35A H 0.2973 0.2213 0.6325 0.0797 Uiso 1.0 2 calc R . .
H35B H 0.3382 0.3503 0.6657 0.0797 Uiso 1.0 2 calc R . .
H35C H 0.3543 0.2486 0.7171 0.0797 Uiso 1.0 2 calc R . .
H36A H 1.0175 0.2823 0.6173 0.0712 Uiso 1.0 2 calc R . .
H36B H 0.9850 0.1535 0.5812 0.0712 Uiso 1.0 2 calc R . .
H36C H 1.0213 0.1792 0.6675 0.0712 Uiso 1.0 2 calc R . .

loop_
_atom_site_aniso_label
_atom_site_aniso_U_11
_atom_site_aniso_U_22
_atom_site_aniso_U_33
_atom_site_aniso_U_12
_atom_site_aniso_U_13
_atom_site_aniso_U_23
S1 0.0376(7) 0.0568(9) 0.0378(8) 0.0023(7) 0.0047(6) 0.0040(7)
S2 0.0367(7) 0.0602(9) 0.0381(8) 0.0033(7) 0.0032(6) 0.0046(7)
S3 0.0477(8) 0.0591(9) 0.0458(9) -0.0133(7) 0.0006(7) 0.0055(7)
S4 0.0553(9) 0.0625(10) 0.0422(8) -0.0073(8) 0.0013(7) 0.0100(7)
S5 0.0639(10) 0.0571(10) 0.0497(9) -0.0043(8) -0.0099(8) 0.0040(8)
S6 0.0518(9) 0.0544(9) 0.0578(10) 0.0070(7) -0.0091(7) 0.0057(8)
O1 0.0333(19) 0.089(3) 0.048(3) 0.003(2) -0.0037(17) 0.020(3)
O2 0.040(2) 0.081(3) 0.037(2) 0.002(2) 0.0025(17) 0.014(2)
O3 0.044(2) 0.084(3) 0.034(2) 0.001(2) -0.0044(17) 0.007(2)
O4 0.044(3) 0.080(3) 0.040(3) -0.002(2) 0.0050(18) 0.018(2)
O5 0.094(4) 0.083(4) 0.055(3) -0.012(3) 0.018(3) 0.020(3)
O6 0.143(5) 0.084(4) 0.041(3) -0.020(4) -0.004(4) 0.019(3)
O7 0.048(3) 0.070(3) 0.050(3) 0.002(2) 0.0092(19) 0.013(2)
O8 0.045(3) 0.071(3) 0.054(3) 0.004(2) 0.0035(19) 0.024(2)
C1 0.042(3) 0.037(3) 0.037(3) 0.001(3) 0.004(3) 0.005(3)
C2 0.033(3) 0.049(4) 0.048(4) 0.002(3) 0.006(3) 0.005(3)
C3 0.036(3) 0.048(3) 0.041(3) -0.004(3) -0.003(3) 0.010(3)
C4 0.039(3) 0.047(3) 0.038(3) -0.002(3) 0.004(3) 0.010(3)
C5 0.039(3) 0.051(4) 0.043(3) 0.001(3) 0.003(3) 0.011(3)
C6 0.036(3) 0.040(3) 0.037(3) -0.002(3) 0.003(3) 0.006(3)
C7 0.037(3) 0.041(3) 0.041(3) -0.000(3) 0.001(3) 0.010(3)
C8 0.035(3) 0.041(3) 0.036(3) 0.003(3) 0.007(3) 0.004(3)
C9 0.040(3) 0.043(3) 0.037(3) -0.002(3) 0.002(3) -0.002(3)
C10 0.034(3) 0.055(4) 0.033(3) -0.001(3) -0.005(3) 0.001(3)
C11 0.040(3) 0.050(4) 0.037(3) 0.001(3) 0.005(3) 0.005(3)
C12 0.044(3) 0.051(4) 0.034(3) 0.007(3) -0.002(3) -0.001(3)
C13 0.038(3) 0.058(4) 0.033(3) -0.001(3) -0.001(3) -0.000(3)
C14 0.040(3) 0.045(3) 0.039(3) 0.003(3) 0.005(3) -0.002(3)
C15 0.039(3) 0.075(5) 0.070(5) 0.006(3) -0.001(3) 0.021(4)
C16 0.054(4) 0.115(6) 0.039(4) 0.016(4) 0.009(3) 0.016(4)
C17 0.050(4) 0.122(6) 0.047(4) -0.010(4) -0.015(3) 0.018(4)
C18 0.053(4) 0.078(5) 0.062(4) -0.001(4) 0.015(4) 0.026(4)
C19 0.065(4) 0.039(3) 0.043(4) 0.005(3) 0.008(3) 0.007(3)
C20 0.067(4) 0.052(4) 0.047(4) 0.003(3) 0.011(3) 0.011(3)
C21 0.087(5) 0.048(4) 0.044(4) 0.002(4) 0.016(4) 0.008(3)
C22 0.097(5) 0.044(4) 0.038(4) -0.001(4) -0.004(4) 0.011(3)
C23 0.078(5) 0.043(4) 0.049(4) 0.001(3) -0.006(4) 0.005(3)
C24 0.069(4) 0.041(3) 0.045(4) 0.002(3) -0.002(3) 0.005(3)
C25 0.055(4) 0.044(4) 0.046(4) 0.003(3) 0.005(3) 0.008(3)
C26 0.047(3) 0.038(3) 0.043(3) 0.010(3) -0.001(3) 0.003(3)
C27 0.046(3) 0.044(3) 0.038(3) -0.001(3) -0.002(3) 0.001(3)
C28 0.042(3) 0.046(3) 0.045(4) 0.005(3) 0.005(3) 0.006(3)
C29 0.045(3) 0.047(4) 0.043(3) -0.003(3) -0.000(3) 0.009(3)
C30 0.040(3) 0.042(3) 0.052(4) -0.002(3) 0.005(3) 0.003(3)
C31 0.040(3) 0.047(4) 0.049(4) -0.000(3) 0.004(3) 0.004(3)
C32 0.041(3) 0.036(3) 0.054(4) 0.003(3) -0.004(3) 0.001(3)
C33 0.092(6) 0.108(7) 0.086(6) -0.004(5) 0.024(5) 0.044(5)
C34A 0.180(15) 0.111(10) 0.049(6) -0.043(9) -0.036(8) 0.029(6)
C34B 0.08(3) 0.17(4) 0.09(3) 0.04(3) 0.04(3) -0.04(3)
C35 0.051(4) 0.078(5) 0.076(5) 0.019(4) 0.025(4) 0.017(4)
C36 0.048(4) 0.071(4) 0.061(4) 0.005(3) 0.004(3) 0.022(4)

loop_
_atom_type_symbol
_atom_type_description
_atom_type_scat_dispersion_real
_atom_type_scat_dispersion_imag
_atom_type_scat_source
C C 0.0033 0.0016
;
International Tables for Crystallography
(1992, Vol. C, Tables 4.2.6.8 and 6.1.1.4)
;
H H 0.0000 0.0000
;
International Tables for Crystallography
(1992, Vol. C, Table 6.1.1.4)
;
O O 0.0106 0.0060
;
International Tables for Crystallography
(1992, Vol. C, Tables 4.2.6.8 and 6.1.1.4)
;
S S 0.1246 0.1234
;
International Tables for Crystallography
(1992, Vol. C, Tables 4.2.6.8 and 6.1.1.4)
;

loop_
_geom_angle_atom_site_label_1
_geom_angle_atom_site_label_2
_geom_angle_atom_site_label_3
_geom_angle
_geom_angle_publ_flag
C1 S1 C8 91.6(3) yes
S3 S2 C7 97.48(17) yes
S2 S3 C14 99.18(18) yes
C19 S4 C26 91.7(3) yes
S6 S5 C25 97.88(19) yes
S5 S6 C32 100.29(19) yes
C3 O1 C15 117.8(5) yes
C4 O2 C16 116.9(4) yes
C12 O3 C17 117.2(5) yes
C11 O4 C18 118.0(5) yes
C21 O5 C33 117.2(6) yes
C22 O6 C34A 121.2(7) yes
C22 O6 C34B 124.3(18) yes
C30 O7 C35 118.1(5) yes
C29 O8 C36 117.0(5) yes
S1 C1 C2 126.1(4) yes
S1 C1 C6 111.9(4) yes
C2 C1 C6 122.0(5) yes
C1 C2 C3 118.4(5) yes
O1 C3 C2 125.5(5) yes
O1 C3 C4 114.8(5) yes
C2 C3 C4 119.7(5) yes
O2 C4 C3 114.2(5) yes
O2 C4 C5 124.4(5) yes
C3 C4 C5 121.4(5) yes
C4 C5 C6 119.1(5) yes
C1 C6 C5 119.3(5) yes
C1 C6 C7 111.9(5) yes
C5 C6 C7 128.8(5) yes
S2 C7 C6 125.5(4) yes
S2 C7 C8 121.0(4) yes
C6 C7 C8 113.4(5) yes
S1 C8 C7 111.2(4) yes
S1 C8 C9 121.7(4) yes
C7 C8 C9 127.0(5) yes
C8 C9 C10 120.4(5) yes
C8 C9 C14 121.3(5) yes
C10 C9 C14 118.3(5) yes
C9 C10 C11 121.5(5) yes
O4 C11 C10 124.8(5) yes
O4 C11 C12 116.3(5) yes
C10 C11 C12 118.9(5) yes
O3 C12 C11 114.6(5) yes
O3 C12 C13 124.6(5) yes
C11 C12 C13 120.8(5) yes
C12 C13 C14 120.3(5) yes
S3 C14 C9 120.2(4) yes
S3 C14 C13 119.4(4) yes
C9 C14 C13 120.1(5) yes
S4 C19 C20 125.5(5) yes
S4 C19 C24 111.7(5) yes
C20 C19 C24 122.8(6) yes
C19 C20 C21 117.7(6) yes
O5 C21 C20 124.4(6) yes
O5 C21 C22 114.6(6) yes
C20 C21 C22 121.0(6) yes
O6 C22 C21 116.4(6) yes
O6 C22 C23 123.0(6) yes
C21 C22 C23 120.6(6) yes
C22 C23 C24 119.9(6) yes
C19 C24 C23 118.0(6) yes
C19 C24 C25 111.1(5) yes
C23 C24 C25 131.0(6) yes
S5 C25 C24 125.7(4) yes
S5 C25 C26 121.1(5) yes
C24 C25 C26 113.2(5) yes
S4 C26 C25 112.3(5) yes
S4 C26 C27 121.5(4) yes
C25 C26 C27 126.2(5) yes
C26 C27 C28 119.0(5) yes
C26 C27 C32 122.7(5) yes
C28 C27 C32 118.3(5) yes
C27 C28 C29 121.1(5) yes
O8 C29 C28 125.3(5) yes
O8 C29 C30 114.6(5) yes
C28 C29 C30 120.1(5) yes
O7 C30 C29 114.7(5) yes
O7 C30 C31 125.8(5) yes
C29 C30 C31 119.5(6) yes
C30 C31 C32 119.5(5) yes
S6 C32 C27 120.3(5) yes
S6 C32 C31 118.2(4) yes
C27 C32 C31 121.2(5) yes
C1 C2 H2 120.777 no
C3 C2 H2 120.779 no
C4 C5 H5 120.444 no
C6 C5 H5 120.435 no
C9 C10 H10 119.256 no
C11 C10 H10 119.245 no
C12 C13 H13 119.838 no
C14 C13 H13 119.833 no
O1 C15 H15A 109.467 no
O1 C15 H15B 109.471 no
O1 C15 H15C 109.474 no
H15A C15 H15B 109.467 no
H15A C15 H15C 109.471 no
H15B C15 H15C 109.477 no
O2 C16 H16A 109.473 no
O2 C16 H16B 109.465 no
O2 C16 H16C 109.470 no
H16A C16 H16B 109.467 no
H16A C16 H16C 109.471 no
H16B C16 H16C 109.481 no
O3 C17 H17A 109.471 no
O3 C17 H17B 109.473 no
O3 C17 H17C 109.461 no
H17A C17 H17B 109.478 no
H17A C17 H17C 109.479 no
H17B C17 H17C 109.464 no
O4 C18 H18A 109.477 no
O4 C18 H18B 109.473 no
O4 C18 H18C 109.469 no
H18A C18 H18B 109.474 no
H18A C18 H18C 109.473 no
H18B C18 H18C 109.462 no
C19 C20 H20 121.133 no
C21 C20 H20 121.129 no
C22 C23 H23 120.067 no
C24 C23 H23 120.050 no
C27 C28 H28 119.443 no
C29 C28 H28 119.446 no
C30 C31 H31 120.251 no
C32 C31 H31 120.257 no
O5 C33 H33A 109.467 no
O5 C33 H33B 109.472 no
O5 C33 H33C 109.471 no
H33A C33 H33B 109.471 no
H33A C33 H33C 109.475 no
H33B C33 H33C 109.472 no
O6 C34A H34A 109.464 no
O6 C34A H34B 109.473 no
O6 C34A H34C 109.470 no
H34A C34A H34B 109.473 no
H34A C34A H34C 109.474 no
H34B C34A H34C 109.472 no
O6 C34B H34D 109.469 no
O6 C34B H34E 109.473 no
O6 C34B H34F 109.469 no
H34D C34B H34E 109.476 no
H34D C34B H34F 109.476 no
H34E C34B H34F 109.465 no
O7 C35 H35A 109.474 no
O7 C35 H35B 109.477 no
O7 C35 H35C 109.463 no
H35A C35 H35B 109.471 no
H35A C35 H35C 109.469 no
H35B C35 H35C 109.474 no
O8 C36 H36A 109.468 no
O8 C36 H36B 109.471 no
O8 C36 H36C 109.474 no
H36A C36 H36B 109.471 no
H36A C36 H36C 109.471 no
H36B C36 H36C 109.472 no

loop_
_geom_bond_atom_site_label_1
_geom_bond_atom_site_label_2
_geom_bond_distance
_geom_bond_publ_flag
S1 C1 1.744(6) yes
S1 C8 1.750(5) yes
S2 S3 2.061(2) yes
S2 C7 1.756(5) yes
S3 C14 1.770(6) yes
S4 C19 1.741(6) yes
S4 C26 1.723(6) yes
S5 S6 2.070(3) yes
S5 C25 1.765(6) yes
S6 C32 1.782(6) yes
O1 C3 1.347(6) yes
O1 C15 1.422(7) yes
O2 C4 1.368(7) yes
O2 C16 1.412(7) yes
O3 C12 1.383(7) yes
O3 C17 1.413(7) yes
O4 C11 1.359(7) yes
O4 C18 1.422(7) yes
O5 C21 1.370(9) yes
O5 C33 1.418(9) yes
O6 C22 1.373(8) yes
O6 C34A 1.341(14) yes
O6 C34B 1.28(4) yes
O7 C30 1.356(7) yes
O7 C35 1.413(7) yes
O8 C29 1.360(7) yes
O8 C36 1.418(7) yes
C1 C2 1.402(7) yes
C1 C6 1.386(7) yes
C2 C3 1.380(8) yes
C3 C4 1.419(8) yes
C4 C5 1.370(7) yes
C5 C6 1.407(8) yes
C6 C7 1.441(7) yes
C7 C8 1.375(8) yes
C8 C9 1.454(7) yes
C9 C10 1.402(8) yes
C9 C14 1.396(7) yes
C10 C11 1.391(7) yes
C11 C12 1.394(8) yes
C12 C13 1.367(8) yes
C13 C14 1.406(7) yes
C19 C20 1.393(9) yes
C19 C24 1.402(8) yes
C20 C21 1.371(9) yes
C21 C22 1.407(10) yes
C22 C23 1.377(10) yes
C23 C24 1.401(9) yes
C24 C25 1.442(9) yes
C25 C26 1.371(8) yes
C26 C27 1.474(8) yes
C27 C28 1.412(8) yes
C27 C32 1.391(8) yes
C28 C29 1.367(8) yes
C29 C30 1.409(8) yes
C30 C31 1.398(8) yes
C31 C32 1.394(8) yes
C2 H2 0.930 no
C5 H5 0.930 no
C10 H10 0.930 no
C13 H13 0.930 no
C15 H15A 0.960 no
C15 H15B 0.960 no
C15 H15C 0.960 no
C16 H16A 0.960 no
C16 H16B 0.960 no
C16 H16C 0.960 no
C17 H17A 0.960 no
C17 H17B 0.960 no
C17 H17C 0.960 no
C18 H18A 0.960 no
C18 H18B 0.960 no
C18 H18C 0.960 no
C20 H20 0.930 no
C23 H23 0.930 no
C28 H28 0.930 no
C31 H31 0.930 no
C33 H33A 0.960 no
C33 H33B 0.960 no
C33 H33C 0.960 no
C34A H34A 0.960 no
C34A H34B 0.960 no
C34A H34C 0.960 no
C34B H34D 0.960 no
C34B H34E 0.960 no
C34B H34F 0.960 no
C35 H35A 0.960 no
C35 H35B 0.960 no
C35 H35C 0.960 no
C36 H36A 0.960 no
C36 H36B 0.960 no
C36 H36C 0.960 no

loop_
_geom_contact_atom_site_label_1
_geom_contact_atom_site_label_2
_geom_contact_distance
_geom_contact_publ_flag
_geom_contact_site_symmetry_2
S1 C10 3.150(5) no .
S2 C5 3.360(6) no .
S2 C9 3.173(6) no .
S3 C8 3.059(5) no .
S4 C28 3.131(6) no .
S5 C23 3.412(7) no .
S5 C27 3.170(6) no .
S6 C26 3.102(6) no .
O1 O2 2.546(5) no .
O3 O4 2.572(5) no .
O5 O6 2.588(8) no .
O5 C34B 3.04(4) no .
O7 O8 2.542(6) no .
O7 C28 3.591(7) no .
C1 C4 2.752(8) no .
C2 C5 2.817(8) no .
C2 C15 2.816(8) no .
C3 C6 2.793(7) no .
C5 C16 2.789(8) no .
C7 C14 3.057(7) no .
C9 C12 2.797(7) no .
C10 C13 2.767(7) no .
C10 C18 2.848(9) no .
C11 C14 2.791(8) no .
C13 C17 2.819(8) no .
C19 C22 2.746(8) no .
C20 C23 2.815(9) no .
C20 C33 2.805(11) no .
C21 C24 2.791(10) no .
C21 C34B 3.12(4) no .
C23 C34A 2.822(12) no .
C23 C34B 3.31(4) no .
C25 C32 3.085(8) no .
C27 C30 2.803(8) no .
C28 C31 2.785(8) no .
C28 C36 2.797(8) no .
C29 C32 2.779(8) no .
C31 C35 2.843(9) no .
S1 C4 3.591(6) no 2_655
S2 S2 3.474(2) no 2_755
S3 C21 3.582(6) no .
S6 C30 3.587(6) no 2_666
S6 C31 3.507(6) no 2_666
O1 C10 3.431(7) no 2_655
O2 O7 3.293(6) no 1_554
O2 C33 3.474(9) no 2_765
O2 C35 3.564(8) no 1_554
O3 O3 3.559(6) no 2_756
O3 C28 3.528(7) no .
O3 C36 3.431(8) no 2_756
O4 C17 3.477(8) no 2_756
O4 C28 3.552(7) no .
O5 C34B 3.34(4) no 2_765
O6 C15 3.427(8) no 2_665
O6 C34B 3.50(4) no 2_765
O7 O2 3.293(6) no 1_556
O7 C16 3.517(8) no 1_556
O7 C18 3.342(8) no 2_656
O8 C16 3.329(8) no 1_556
O8 C20 3.577(7) no 2_766
C4 S1 3.591(6) no 2_655
C10 O1 3.431(7) no 2_655
C10 C25 3.595(8) no .
C15 O6 3.427(8) no 2_665
C16 O7 3.517(8) no 1_554
C16 O8 3.329(8) no 1_554
C17 O4 3.477(8) no 2_756
C17 C18 3.502(9) no 1_655
C18 O7 3.342(8) no 2_656
C18 C17 3.502(9) no 1_455
C18 C35 3.591(9) no 2_656
C20 O8 3.577(7) no 2_766
C20 C36 3.598(8) no 2_766
C21 S3 3.582(6) no .
C25 C10 3.595(8) no .
C28 O3 3.528(7) no .
C28 O4 3.552(7) no .
C30 S6 3.587(6) no 2_666
C31 S6 3.507(6) no 2_666
C32 C32 3.597(7) no 2_666
C33 O2 3.474(9) no 2_765
C34B O5 3.34(4) no 2_765
C34B O6 3.50(4) no 2_765
C34B C34B 2.82(6) no 2_765
C35 O2 3.564(8) no 1_556
C35 C18 3.591(9) no 2_656
C35 C36 3.453(8) no 1_455
C36 O3 3.431(8) no 2_756
C36 C20 3.598(8) no 2_766
C36 C35 3.453(8) no 1_655
S1 H2 2.9695 no .
S1 H10 2.7746 no .
S2 H5 3.0616 no .
S3 H13 2.8363 no .
S4 H20 2.9519 no .
S4 H28 2.7713 no .
S5 H23 3.1301 no .
S6 H31 2.8127 no .
O1 H2 2.6541 no .
O2 H5 2.6350 no .
O3 H13 2.6355 no .
O4 H10 2.6380 no .
O5 H20 2.6474 no .
O5 H34E 2.5868 no .
O5 H34F 3.5300 no .
O6 H23 2.6137 no .
O7 H31 2.6772 no .
O8 H28 2.6272 no .
C1 H5 3.2519 no .
C2 H15A 2.7547 no .
C2 H15B 2.7492 no .
C3 H5 3.2722 no .
C3 H15A 2.6170 no .
C3 H15B 2.5911 no .
C3 H15C 3.1646 no .
C4 H2 3.2678 no .
C4 H16A 2.5890 no .
C4 H16B 2.6000 no .
C4 H16C 3.1688 no .
C5 H16A 2.7486 no .
C5 H16B 2.6894 no .
C6 H2 3.2738 no .
C7 H5 2.7996 no .
C8 H10 2.6292 no .
C9 H13 3.2648 no .
C10 H18A 2.6870 no .
C10 H18B 2.8937 no .
C11 H13 3.2383 no .
C11 H18A 2.6136 no .
C11 H18B 2.6153 no .
C11 H18C 3.1771 no .
C12 H10 3.2355 no .
C12 H17A 2.6101 no .
C12 H17B 2.6101 no .
C12 H17C 3.1864 no .
C13 H17A 2.6843 no .
C13 H17B 2.8221 no .
C14 H10 3.2412 no .
C15 H2 2.5424 no .
C16 H5 2.5020 no .
C17 H13 2.5269 no .
C18 H10 2.5682 no .
C19 H23 3.2480 no .
C20 H33A 2.7891 no .
C20 H33B 2.6882 no .
C21 H23 3.2573 no .
C21 H33A 2.6027 no .
C21 H33B 2.6111 no .
C21 H33C 3.1787 no .
C21 H34E 2.8847 no .
C22 H20 3.2635 no .
C22 H34A 2.5931 no .
C22 H34B 2.6070 no .
C22 H34C 3.1544 no .
C22 H34D 2.6562 no .
C22 H34E 2.5313 no .
C22 H34F 3.1242 no .
C23 H34A 2.7028 no .
C23 H34B 2.8259 no .
C23 H34D 3.2528 no .
C24 H20 3.2915 no .
C25 H23 2.8266 no .
C26 H28 2.6278 no .
C27 H31 3.2623 no .
C28 H36A 2.6981 no .
C28 H36B 2.7613 no .
C29 H31 3.2665 no .
C29 H36A 2.5796 no .
C29 H36B 2.6125 no .
C29 H36C 3.1667 no .
C30 H28 3.2431 no .
C30 H35A 2.6131 no .
C30 H35B 2.5998 no .
C30 H35C 3.1683 no .
C31 H35A 2.7717 no .
C31 H35B 2.7815 no .
C32 H28 3.2442 no .
C33 H20 2.5293 no .
C34A H23 2.5469 no .
C34B H23 3.4011 no .
C35 H31 2.5756 no .
C36 H28 2.4948 no .
H2 H15A 2.3230 no .
H2 H15B 2.3479 no .
H2 H15C 3.4955 no .
H5 H16A 2.3753 no .
H5 H16B 2.2102 no .
H5 H16C 3.4506 no .
H10 H18A 2.1704 no .
H10 H18B 2.5867 no .
H10 H18C 3.5032 no .
H13 H17A 2.1829 no .
H13 H17B 2.4667 no .
H13 H17C 3.4711 no .
H20 H33A 2.4356 no .
H20 H33B 2.2109 no .
H20 H33C 3.4762 no .
H23 H34A 2.2360 no .
H23 H34B 2.4588 no .
H23 H34C 3.4956 no .
H23 H34D 3.1608 no .
H28 H36A 2.2448 no .
H28 H36B 2.3289 no .
H28 H36C 3.4461 no .
H31 H35A 2.3307 no .
H31 H35B 2.4037 no .
H31 H35C 3.5284 no .
S1 H23 3.3118 no .
S2 H2 3.2288 no 1_655
S2 H5 3.1963 no 2_755
S2 H15B 3.0601 no 2_655
S2 H16A 3.4514 no 2_755
S3 H16A 3.2221 no 2_755
S3 H34E 3.5141 no .
S4 H35B 3.5670 no 2_666
S4 H36A 3.2568 no 2_766
S5 H10 3.4332 no .
S5 H13 3.5289 no 1_455
S5 H18B 3.2022 no .
S5 H33A 3.1708 no 1_455
S6 H17A 3.2498 no 1_455
S6 H20 3.1313 no 1_455
O1 H10 3.1956 no 2_655
O1 H35C 2.6493 no 1_554
O2 H10 2.9798 no 2_655
O2 H18A 3.0219 no 2_655
O2 H33B 3.0588 no 2_765
O2 H33C 3.0212 no 2_765
O2 H35C 2.9289 no 1_554
O3 H17C 3.3051 no 2_756
O3 H28 2.9282 no .
O3 H36B 2.8809 no .
O3 H36B 2.7626 no 2_756
O3 H36C 3.3489 no 2_756
O4 H17C 2.5703 no 2_756
O4 H35A 2.9173 no 2_656
O4 H36B 3.3083 no 2_756
O4 H36C 3.4403 no 2_756
O5 H15A 3.1080 no 2_665
O5 H15C 3.2899 no 2_665
O5 H16B 3.1926 no 2_765
O5 H34C 3.3182 no 2_765
O5 H34D 3.4502 no 2_765
O5 H34E 3.5348 no 2_765
O5 H34F 2.6015 no 2_765
O6 H15A 2.5793 no 2_665
O6 H34E 3.0522 no 2_765
O6 H34F 3.0591 no 2_765
O7 H16C 2.9518 no 1_556
O7 H18A 2.7552 no 2_656
O7 H18C 3.1562 no 2_656
O7 H33B 2.8780 no 2_766
O8 H16B 3.2796 no 1_556
O8 H16C 2.5713 no 1_556
O8 H17B 2.9525 no 2_756
O8 H20 3.0543 no 2_766
O8 H33B 3.0570 no 2_766
C1 H34B 3.0957 no .
C1 H34D 3.5235 no .
C3 H33C 3.5683 no 2_765
C4 H33C 3.0195 no 2_765
C5 H33C 3.3827 no 2_765
C5 H34B 3.4524 no .
C5 H34D 3.2052 no .
C6 H34B 2.9680 no .
C6 H34D 2.9386 no .
C7 H15B 3.0882 no 2_655
C7 H34B 3.3005 no .
C7 H34D 3.0869 no .
C8 H15B 3.1925 no 2_655
C8 H23 3.4879 no .
C9 H15B 3.2582 no 2_655
C11 H35A 3.5900 no 2_656
C11 H36B 3.5653 no 2_756
C11 H36C 3.2959 no 2_756
C12 H28 3.4313 no .
C12 H36B 3.3059 no 2_756
C12 H36C 3.2352 no 2_756
C13 H16A 3.0887 no 2_755
C13 H16C 3.3703 no 2_755
C14 H16A 3.1116 no 2_755
C15 H5 3.3624 no 1_455
C15 H16B 3.0506 no 1_455
C15 H35C 3.4087 no 1_554
C16 H10 3.5894 no 2_655
C16 H13 3.4843 no 2_755
C16 H15C 3.1925 no 1_655
C16 H18A 3.1309 no 2_655
C16 H33B 3.0960 no 2_765
C16 H33C 3.4984 no 2_765
C16 H36C 3.5179 no 1_554
C17 H18B 3.1731 no 1_655
C17 H18C 3.1260 no 1_655
C17 H18C 3.5067 no 2_756
C17 H31 3.2569 no 1_655
C17 H36B 3.2096 no .
C17 H36B 3.1378 no 2_756
C18 H16C 3.3588 no 2_655
C18 H17A 3.4119 no 1_455
C18 H17B 2.8998 no 1_455
C18 H17C 3.1699 no 2_756
C18 H18C 3.4597 no 2_656
C18 H35A 3.1626 no 2_656
C19 H35B 3.1031 no 2_666
C19 H36A 3.1123 no 2_766
C20 H36A 3.0500 no 2_766
C21 H15A 3.3557 no 2_665
C21 H15C 3.4112 no 2_665
C22 H15A 3.1012 no 2_665
C23 H35B 3.3012 no 2_666
C24 H35B 2.7947 no 2_666
C25 H35B 2.9565 no 2_666
C26 H31 3.5820 no 2_666
C26 H35B 3.3445 no 2_666
C27 H18B 3.1017 no .
C28 H18B 3.5744 no .
C29 H17B 3.5148 no 2_756
C29 H20 3.3149 no 2_766
C30 H18A 3.5063 no 2_656
C30 H18C 3.2919 no 2_656
C31 H17A 2.9942 no 1_455
C31 H17C 3.4334 no 1_455
C31 H18B 3.4101 no .
C32 H17A 3.2616 no 1_455
C32 H18B 2.9515 no .
C33 H16B 3.0831 no 2_765
C33 H34C 3.2967 no 2_765
C33 H34F 3.1788 no 2_765
C34A H15A 3.3034 no 2_665
C34A H33C 3.4933 no 2_765
C34A H34A 3.1360 no 2_665
C34A H34C 3.4434 no 2_665
C34B H15A 3.5106 no 2_665
C34B H33C 3.5080 no 2_765
C34B H34E 2.4137 no 2_765
C34B H34F 2.4223 no 2_765
C35 H18A 3.0693 no 2_656
C35 H33B 3.5899 no 2_766
C35 H36A 3.0463 no 1_455
C35 H36C 3.1254 no 1_455
C36 H16C 3.3007 no 1_556
C36 H17B 3.2176 no 2_756
C36 H17C 3.5055 no .
C36 H20 3.4016 no 2_766
C36 H35A 2.7866 no 1_655
C36 H35B 3.5226 no 1_655
C36 H35C 3.5572 no 1_655
H2 S2 3.2288 no 1_455
H2 H34C 3.5612 no 2_665
H5 S2 3.1963 no 2_755
H5 C15 3.3624 no 1_655
H5 H15A 3.3581 no 1_655
H5 H15B 2.8768 no 1_655
H5 H15C 3.3169 no 1_655
H5 H33C 3.5215 no 2_765
H5 H34D 3.3554 no .
H10 S5 3.4332 no .
H10 O1 3.1956 no 2_655
H10 O2 2.9798 no 2_655
H10 C16 3.5894 no 2_655
H10 H16A 3.5186 no 2_655
H10 H16C 3.5659 no 2_655
H13 S5 3.5289 no 1_655
H13 C16 3.4843 no 2_755
H13 H16A 2.9299 no 2_755
H13 H16C 3.1480 no 2_755
H13 H18B 3.4486 no 1_655
H15A O5 3.1080 no 2_665
H15A O6 2.5793 no 2_665
H15A C21 3.3557 no 2_665
H15A C22 3.1012 no 2_665
H15A C34A 3.3034 no 2_665
H15A C34B 3.5106 no 2_665
H15A H5 3.3581 no 1_455
H15A H16B 3.3098 no 1_455
H15A H34A 3.2924 no 2_665
H15A H34C 3.3714 no 2_665
H15A H34F 3.4462 no 2_665
H15B S2 3.0601 no 2_655
H15B C7 3.0882 no 2_655
H15B C8 3.1925 no 2_655
H15B C9 3.2582 no 2_655
H15B H5 2.8768 no 1_455
H15B H16A 3.4836 no 1_455
H15B H16B 3.0330 no 1_455
H15C O5 3.2899 no 2_665
H15C C16 3.1925 no 1_455
H15C C21 3.4112 no 2_665
H15C H5 3.3169 no 1_455
H15C H16A 3.3313 no 1_455
H15C H16B 2.3839 no 1_455
H15C H16C 3.4839 no 1_455
H15C H35C 3.1406 no 1_554
H15C H36C 2.7498 no 1_454
H16A S2 3.4514 no 2_755
H16A S3 3.2221 no 2_755
H16A C13 3.0887 no 2_755
H16A C14 3.1116 no 2_755
H16A H10 3.5186 no 2_655
H16A H13 2.9299 no 2_755
H16A H15B 3.4836 no 1_655
H16A H15C 3.3313 no 1_655
H16A H18A 3.4204 no 2_655
H16B O5 3.1926 no 2_765
H16B O8 3.2796 no 1_554
H16B C15 3.0506 no 1_655
H16B C33 3.0831 no 2_765
H16B H15A 3.3098 no 1_655
H16B H15B 3.0330 no 1_655
H16B H15C 2.3839 no 1_655
H16B H33B 2.6314 no 2_765
H16B H33C 3.0275 no 2_765
H16B H36C 3.1699 no 1_554
H16C O7 2.9518 no 1_554
H16C O8 2.5713 no 1_554
H16C C13 3.3703 no 2_755
H16C C18 3.3588 no 2_655
H16C C36 3.3007 no 1_554
H16C H10 3.5659 no 2_655
H16C H13 3.1480 no 2_755
H16C H15C 3.4839 no 1_655
H16C H17B 2.8153 no 2_755
H16C H18A 2.5444 no 2_655
H16C H18B 3.5696 no 2_655
H16C H18C 3.5625 no 2_655
H16C H33B 3.1574 no 2_765
H16C H36C 3.0194 no 1_554
H17A S6 3.2498 no 1_655
H17A C18 3.4119 no 1_655
H17A C31 2.9942 no 1_655
H17A C32 3.2616 no 1_655
H17A H18B 2.8385 no 1_655
H17A H18C 3.2302 no 1_655
H17A H28 3.5458 no .
H17A H31 2.6154 no 1_655
H17A H36B 3.5545 no .
H17B O8 2.9525 no 2_756
H17B C18 2.8998 no 1_655
H17B C29 3.5148 no 2_756
H17B C36 3.2176 no 2_756
H17B H16C 2.8153 no 2_755
H17B H18A 2.8922 no 1_655
H17B H18B 2.7554 no 1_655
H17B H18C 2.5642 no 1_655
H17B H18C 3.4796 no 2_756
H17B H36B 2.8356 no 2_756
H17B H36C 3.3347 no 2_756
H17C O3 3.3051 no 2_756
H17C O4 2.5703 no 2_756
H17C C18 3.1699 no 2_756
H17C C31 3.4334 no 1_655
H17C C36 3.5055 no .
H17C H18B 3.4644 no 1_655
H17C H18C 3.1000 no 1_655
H17C H18C 2.7720 no 2_756
H17C H31 3.0357 no 1_655
H17C H35A 2.9106 no 1_655
H17C H36A 3.5941 no .
H17C H36B 2.7165 no .
H17C H36B 3.2604 no 2_756
H18A O2 3.0219 no 2_655
H18A O7 2.7552 no 2_656
H18A C16 3.1309 no 2_655
H18A C30 3.5063 no 2_656
H18A C35 3.0693 no 2_656
H18A H16A 3.4204 no 2_655
H18A H16C 2.5444 no 2_655
H18A H17B 2.8922 no 1_455
H18A H35A 2.8771 no 2_656
H18A H35C 3.0297 no 2_656
H18B S5 3.2022 no .
H18B C17 3.1731 no 1_455
H18B C27 3.1017 no .
H18B C28 3.5744 no .
H18B C31 3.4101 no .
H18B C32 2.9515 no .
H18B H13 3.4486 no 1_455
H18B H16C 3.5696 no 2_655
H18B H17A 2.8385 no 1_455
H18B H17B 2.7554 no 1_455
H18B H17C 3.4644 no 1_455
H18C O7 3.1562 no 2_656
H18C C17 3.1260 no 1_455
H18C C17 3.5067 no 2_756
H18C C18 3.4597 no 2_656
H18C C30 3.2919 no 2_656
H18C H16C 3.5625 no 2_655
H18C H17A 3.2302 no 1_455
H18C H17B 2.5642 no 1_455
H18C H17B 3.4796 no 2_756
H18C H17C 3.1000 no 1_455
H18C H17C 2.7720 no 2_756
H18C H18C 2.5567 no 2_656
H18C H35A 3.1579 no 2_656
H20 S6 3.1313 no 1_655
H20 O8 3.0543 no 2_766
H20 C29 3.3149 no 2_766
H20 C36 3.4016 no 2_766
H20 H36A 2.9595 no 2_766
H23 S1 3.3118 no .
H23 C8 3.4879 no .
H23 H33A 3.0393 no 1_455
H23 H33C 3.3951 no 1_455
H28 O3 2.9282 no .
H28 C12 3.4313 no .
H28 H17A 3.5458 no .
H31 C17 3.2569 no 1_455
H31 C26 3.5820 no 2_666
H31 H17A 2.6154 no 1_455
H31 H17C 3.0357 no 1_455
H31 H36A 3.4265 no 1_455
H33A S5 3.1708 no 1_655
H33A H23 3.0393 no 1_655
H33A H34C 3.3602 no 2_765
H33A H34F 3.4172 no 2_765
H33B O2 3.0588 no 2_765
H33B O7 2.8780 no 2_766
H33B O8 3.0570 no 2_766
H33B C16 3.0960 no 2_765
H33B C35 3.5899 no 2_766
H33B H16B 2.6314 no 2_765
H33B H16C 3.1574 no 2_765
H33B H35C 3.4817 no 2_766
H33C O2 3.0212 no 2_765
H33C C3 3.5683 no 2_765
H33C C4 3.0195 no 2_765
H33C C5 3.3827 no 2_765
H33C C16 3.4984 no 2_765
H33C C34A 3.4933 no 2_765
H33C C34B 3.5080 no 2_765
H33C H5 3.5215 no 2_765
H33C H16B 3.0275 no 2_765
H33C H23 3.3951 no 1_655
H33C H34A 3.0995 no 1_655
H33C H34B 3.3576 no 2_765
H33C H34C 2.7697 no 2_765
H33C H34D 3.2030 no 2_765
H33C H34F 2.9204 no 2_765
H34A C34A 3.1360 no 2_665
H34A H15A 3.2924 no 2_665
H34A H33C 3.0995 no 1_455
H34A H34A 2.8676 no 2_665
H34A H34B 3.2416 no 2_665
H34A H34C 2.7907 no 2_665
H34B C1 3.0957 no .
H34B C5 3.4524 no .
H34B C6 2.9680 no .
H34B C7 3.3005 no .
H34B H33C 3.3576 no 2_765
H34B H34A 3.2416 no 2_665
H34B H34C 3.5399 no 2_665
H34C O5 3.3182 no 2_765
H34C C33 3.2967 no 2_765
H34C C34A 3.4434 no 2_665
H34C H2 3.5612 no 2_665
H34C H15A 3.3714 no 2_665
H34C H33A 3.3602 no 2_765
H34C H33C 2.7697 no 2_765
H34C H34A 2.7907 no 2_665
H34C H34B 3.5399 no 2_665
H34C H34C 3.5026 no 2_665
H34D O5 3.4502 no 2_765
H34D C1 3.5235 no .
H34D C5 3.2052 no .
H34D C6 2.9386 no .
H34D C7 3.0869 no .
H34D H5 3.3554 no .
H34D H33C 3.2030 no 2_765
H34D H34E 3.1958 no 2_765
H34D H34F 3.2023 no 2_765
H34E S3 3.5141 no .
H34E O5 3.5348 no 2_765
H34E O6 3.0522 no 2_765
H34E C34B 2.4137 no 2_765
H34E H34D 3.1958 no 2_765
H34E H34E 2.3512 no 2_765
H34E H34F 1.7642 no 2_765
H34F O5 2.6015 no 2_765
H34F O6 3.0591 no 2_765
H34F C33 3.1788 no 2_765
H34F C34B 2.4223 no 2_765
H34F H15A 3.4462 no 2_665
H34F H33A 3.4172 no 2_765
H34F H33C 2.9204 no 2_765
H34F H34D 3.2023 no 2_765
H34F H34E 1.7642 no 2_765
H34F H34F 2.3689 no 2_765
H35A O4 2.9173 no 2_656
H35A C11 3.5900 no 2_656
H35A C18 3.1626 no 2_656
H35A C36 2.7866 no 1_455
H35A H17C 2.9106 no 1_455
H35A H18A 2.8771 no 2_656
H35A H18C 3.1579 no 2_656
H35A H36A 2.4983 no 1_455
H35A H36B 2.8306 no 1_455
H35A H36C 2.5655 no 1_455
H35B S4 3.5670 no 2_666
H35B C19 3.1031 no 2_666
H35B C23 3.3012 no 2_666
H35B C24 2.7947 no 2_666
H35B C25 2.9565 no 2_666
H35B C26 3.3445 no 2_666
H35B C36 3.5226 no 1_455
H35B H36A 2.8874 no 1_455
H35B H36C 3.3556 no 1_455
H35C O1 2.6493 no 1_556
H35C O2 2.9289 no 1_556
H35C C15 3.4087 no 1_556
H35C C36 3.5572 no 1_455
H35C H15C 3.1406 no 1_556
H35C H18A 3.0297 no 2_656
H35C H33B 3.4817 no 2_766
H35C H36A 3.3070 no 1_455
H35C H36C 2.9925 no 1_455
H36A S4 3.2568 no 2_766
H36A C19 3.1123 no 2_766
H36A C20 3.0500 no 2_766
H36A C35 3.0463 no 1_655
H36A H17C 3.5941 no .
H36A H20 2.9595 no 2_766
H36A H31 3.4265 no 1_655
H36A H35A 2.4983 no 1_655
H36A H35B 2.8874 no 1_655
H36A H35C 3.3070 no 1_655
H36B O3 2.8809 no .
H36B O3 2.7626 no 2_756
H36B O4 3.3083 no 2_756
H36B C11 3.5653 no 2_756
H36B C12 3.3059 no 2_756
H36B C17 3.2096 no .
H36B C17 3.1378 no 2_756
H36B H17A 3.5545 no .
H36B H17B 2.8356 no 2_756
H36B H17C 2.7165 no .
H36B H17C 3.2604 no 2_756
H36B H35A 2.8306 no 1_655
H36C O3 3.3489 no 2_756
H36C O4 3.4403 no 2_756
H36C C11 3.2959 no 2_756
H36C C12 3.2352 no 2_756
H36C C16 3.5179 no 1_556
H36C C35 3.1254 no 1_655
H36C H15C 2.7498 no 1_656
H36C H16B 3.1699 no 1_556
H36C H16C 3.0194 no 1_556
H36C H17B 3.3347 no 2_756
H36C H35A 2.5655 no 1_655
H36C H35B 3.3556 no 1_655
H36C H35C 2.9925 no 1_655

loop_
_geom_torsion_atom_site_label_1
_geom_torsion_atom_site_label_2
_geom_torsion_atom_site_label_3
_geom_torsion_atom_site_label_4
_geom_torsion
_geom_torsion_publ_flag
C1 S1 C8 C7 1.3(4) no
C1 S1 C8 C9 -176.3(4) no
C8 S1 C1 C2 179.9(4) no
C8 S1 C1 C6 -0.5(4) no
S3 S2 C7 C6 142.7(4) no
S3 S2 C7 C8 -40.4(4) no
C7 S2 S3 C14 56.5(2) no
S2 S3 C14 C9 -46.6(4) no
S2 S3 C14 C13 139.5(3) no
C19 S4 C26 C25 -1.6(4) no
C19 S4 C26 C27 178.9(4) no
C26 S4 C19 C20 180.0(4) no
C26 S4 C19 C24 1.7(4) no
S6 S5 C25 C24 -140.7(4) no
S6 S5 C25 C26 42.4(4) no
C25 S5 S6 C32 -54.8(2) no
S5 S6 C32 C27 41.1(4) no
S5 S6 C32 C31 -145.2(3) no
C15 O1 C3 C2 -4.0(8) no
C15 O1 C3 C4 176.2(4) no
C16 O2 C4 C3 -172.0(5) no
C16 O2 C4 C5 7.1(8) no
C17 O3 C12 C11 167.3(5) no
C17 O3 C12 C13 -12.4(8) no
C18 O4 C11 C10 -18.5(7) no
C18 O4 C11 C12 163.5(4) no
C33 O5 C21 C20 10.4(8) no
C33 O5 C21 C22 -168.5(5) no
C34A O6 C22 C21 172.4(7) no
C34A O6 C22 C23 -8.5(10) no
C34B O6 C22 C21 82(3) no
C34B O6 C22 C23 -99(3) no
C35 O7 C30 C29 176.5(4) no
C35 O7 C30 C31 -3.2(7) no
C36 O8 C29 C28 -0.1(7) no
C36 O8 C29 C30 -180.0(4) no
S1 C1 C2 C3 -178.9(3) no
S1 C1 C6 C5 178.3(3) no
S1 C1 C6 C7 -0.4(5) no
C2 C1 C6 C5 -2.0(7) no
C2 C1 C6 C7 179.3(4) no
C6 C1 C2 C3 1.5(7) no
C1 C2 C3 O1 -179.3(5) no
C1 C2 C3 C4 0.5(7) no
O1 C3 C4 O2 -3.2(7) no
O1 C3 C4 C5 177.7(4) no
C2 C3 C4 O2 177.0(5) no
C2 C3 C4 C5 -2.1(8) no
O2 C4 C5 C6 -177.4(4) no
C3 C4 C5 C6 1.6(8) no
C4 C5 C6 C1 0.4(7) no
C4 C5 C6 C7 178.9(5) no
C1 C6 C7 S2 178.6(4) no
C1 C6 C7 C8 1.4(6) no
C5 C6 C7 S2 0.0(8) no
C5 C6 C7 C8 -177.1(5) no
S2 C7 C8 S1 -179.1(3) no
S2 C7 C8 C9 -1.6(7) no
C6 C7 C8 S1 -1.8(6) no
C6 C7 C8 C9 175.7(4) no
S1 C8 C9 C10 25.5(6) no
S1 C8 C9 C14 -155.6(4) no
C7 C8 C9 C10 -151.8(5) no
C7 C8 C9 C14 27.2(8) no
C8 C9 C10 C11 -178.8(4) no
C8 C9 C14 S3 6.0(7) no
C8 C9 C14 C13 179.9(4) no
C10 C9 C14 S3 -175.1(4) no
C10 C9 C14 C13 -1.2(7) no
C14 C9 C10 C11 2.2(7) no
C9 C10 C11 O4 -179.9(5) no
C9 C10 C11 C12 -2.0(8) no
O4 C11 C12 O3 -1.0(7) no
O4 C11 C12 C13 178.7(4) no
C10 C11 C12 O3 -179.1(5) no
C10 C11 C12 C13 0.6(8) no
O3 C12 C13 C14 -179.9(4) no
C11 C12 C13 C14 0.4(8) no
C12 C13 C14 S3 173.8(4) no
C12 C13 C14 C9 -0.1(8) no
S4 C19 C20 C21 -177.5(4) no
S4 C19 C24 C23 178.1(4) no
S4 C19 C24 C25 -1.5(6) no
C20 C19 C24 C23 -0.2(8) no
C20 C19 C24 C25 -179.7(5) no
C24 C19 C20 C21 0.5(8) no
C19 C20 C21 O5 -179.6(5) no
C19 C20 C21 C22 -0.9(8) no
O5 C21 C22 O6 -1.1(8) no
O5 C21 C22 C23 179.7(5) no
C20 C21 C22 O6 180.0(5) no
C20 C21 C22 C23 0.8(9) no
O6 C22 C23 C24 -179.5(5) no
C21 C22 C23 C24 -0.4(8) no
C22 C23 C24 C19 0.1(8) no
C22 C23 C24 C25 179.6(5) no
C19 C24 C25 S5 -176.9(4) no
C19 C24 C25 C26 0.3(6) no
C23 C24 C25 S5 3.6(9) no
C23 C24 C25 C26 -179.2(5) no
S5 C25 C26 S4 178.4(3) no
S5 C25 C26 C27 -2.2(7) no
C24 C25 C26 S4 1.0(6) no
C24 C25 C26 C27 -179.5(4) no
S4 C26 C27 C28 -27.4(6) no
S4 C26 C27 C32 152.0(4) no
C25 C26 C27 C28 153.2(5) no
C25 C26 C27 C32 -27.4(8) no
C26 C27 C28 C29 175.5(4) no
C26 C27 C32 S6 -0.6(7) no
C26 C27 C32 C31 -174.1(4) no
C28 C27 C32 S6 178.8(4) no
C28 C27 C32 C31 5.2(7) no
C32 C27 C28 C29 -3.9(7) no
C27 C28 C29 O8 179.2(5) no
C27 C28 C29 C30 -0.8(8) no
O8 C29 C30 O7 4.6(6) no
O8 C29 C30 C31 -175.7(4) no
C28 C29 C30 O7 -175.4(4) no
C28 C29 C30 C31 4.3(7) no
O7 C30 C31 C32 176.6(4) no
C29 C30 C31 C32 -3.0(7) no
C30 C31 C32 S6 -175.5(4) no
C30 C31 C32 C27 -1.8(7) no
